data_4130972
loop_
_publ_author_name
'Lin, Hua-Chen'
'Wang, Pu-Sheng'
'Tao, Zhong-Lin'
'Chen, Yu-Gen'
'Han, Zhi-Yong'
'Gong, Liu-Zhu'

_publ_section_title
;
 Highly Enantioselective Allylic C-H Alkylation of Terminal Olefins with
 Pyrazol-5-ones Enabled by Cooperative Catalysis of Palladium Complex and
 Br\/onsted Acid.
;
_journal_issue 43
_journal_name_full 'Journal of the American Chemical Society'
_journal_page_first 14354
_journal_page_last 14361
_journal_paper_doi 10.1021/jacs.6b08236
_journal_volume 138
_journal_year 2016
_chemical_absolute_configuration rmad
_chemical_formula_moiety 'C31 H28 N2 O'
_chemical_formula_sum 'C31 H28 N2 O'
_chemical_formula_weight 444.55
_space_group_crystal_system monoclinic
_space_group_IT_number 4
_space_group_name_Hall 'P 2yb'
_space_group_name_H-M_alt 'P 1 21 1'
_atom_sites_solution_hydrogens geom
_atom_sites_solution_primary direct
_audit_creation_date 2016-07-13
_audit_creation_method
;
Olex2 1.2
(compiled 2016.02.19 svn.r3266 for OlexSys, GUI svn.r5155)
;
_cell_angle_alpha 90
_cell_angle_beta 91.454(10)
_cell_angle_gamma 90
_cell_formula_units_Z 2
_cell_length_a 9.8305(13)
_cell_length_b 7.1725(9)
_cell_length_c 18.792(3)
_cell_measurement_reflns_used 2898
_cell_measurement_temperature 296
_cell_measurement_theta_max 65.05
_cell_measurement_theta_min 4.50
_cell_volume 1324.6(3)
_computing_cell_refinement 'SAINT v7.68A (Bruker, 2009)'
_computing_data_reduction 'SAINT v7.68A (Bruker, 2009)'
_computing_molecular_graphics 'Olex2 (Dolomanov et al., 2009)'
_computing_publication_material 'Olex2 (Dolomanov et al., 2009)'
_computing_structure_refinement 'XL (Sheldrick, 2008)'
_computing_structure_solution 'ShelXS (Sheldrick, 2008)'
_diffrn_ambient_temperature 296
_diffrn_measured_fraction_theta_full 0.918
_diffrn_measured_fraction_theta_max 0.940
_diffrn_measurement_device_type 'Bruker APEX-II CCD'
_diffrn_measurement_method '\f and \w scans'
_diffrn_radiation_monochromator graphite
_diffrn_radiation_type CuK\a
_diffrn_radiation_wavelength 1.54178
_diffrn_reflns_av_R_equivalents 0.0888
_diffrn_reflns_av_unetI/netI 0.1181
_diffrn_reflns_Laue_measured_fraction_full 0.918
_diffrn_reflns_Laue_measured_fraction_max 0.940
_diffrn_reflns_limit_h_max 10
_diffrn_reflns_limit_h_min -11
_diffrn_reflns_limit_k_max 8
_diffrn_reflns_limit_k_min -8
_diffrn_reflns_limit_l_max 22
_diffrn_reflns_limit_l_min -22
_diffrn_reflns_number 9538
_diffrn_reflns_point_group_measured_fraction_full 0.845
_diffrn_reflns_point_group_measured_fraction_max 0.866
_diffrn_reflns_theta_full 67.679
_diffrn_reflns_theta_max 66.640
_diffrn_reflns_theta_min 4.499
_diffrn_standards_number 0
_exptl_absorpt_coefficient_mu 0.522
_exptl_absorpt_correction_T_max 0.7528
_exptl_absorpt_correction_T_min 0.2994
_exptl_absorpt_correction_type multi-scan
_exptl_absorpt_process_details
;
 TWINABS-2008/4 (Bruker,2010) was used for absorption correction.
 
For component 1:
 wR2(int) was 0.1776 before and 0.1067 after correction.
 The Ratio of minimum to maximum transmission not present.
 The \l/2 correction factor is Not present
 
For component 2:
 wR2(int) was 0.2025 before and 0.0544 after correction.
 The Ratio of minimum to maximum transmission is 0.27.
 The \l/2 correction factor is Not present

Final HKLF 4 output contains 17800 reflections, Rint = 0.3767
 (5010 with I > 3sig(I), Rint = 0.3168)
;
_exptl_crystal_colour colourless
_exptl_crystal_colour_primary colourless
_exptl_crystal_density_diffrn 1.115
_exptl_crystal_density_method 'not measured'
_exptl_crystal_description prism
_exptl_crystal_F_000 472
_exptl_crystal_size_max 0.1
_exptl_crystal_size_mid 0.05
_exptl_crystal_size_min 0.03
_refine_diff_density_max 0.260
_refine_diff_density_min -0.324
_refine_diff_density_rms 0.074
_refine_ls_abs_structure_details
;
 Flack x determined using 786 quotients [(I+)-(I-)]/[(I+)+(I-)]
 (Parsons, Flack and Wagner, Acta Cryst. B69 (2013) 249-259).
;
_refine_ls_abs_structure_Flack -0.1(6)
_refine_ls_extinction_method none
_refine_ls_goodness_of_fit_ref 0.997
_refine_ls_hydrogen_treatment constr
_refine_ls_matrix_type full
_refine_ls_number_parameters 309
_refine_ls_number_reflns 4064
_refine_ls_number_restraints 1
_refine_ls_restrained_S_all 0.997
_refine_ls_R_factor_all 0.1230
_refine_ls_R_factor_gt 0.0926
_refine_ls_shift/su_max 0.001
_refine_ls_shift/su_mean 0.000
_refine_ls_structure_factor_coef Fsqd
_refine_ls_weighting_details 'w=1/[\s^2^(Fo^2^)+(0.1634P)^2^] where P=(Fo^2^+2Fc^2^)/3'
_refine_ls_weighting_scheme calc
_refine_ls_wR_factor_gt 0.2248
_refine_ls_wR_factor_ref 0.2568
_reflns_Friedel_coverage 0.695
_reflns_Friedel_fraction_full 0.759
_reflns_Friedel_fraction_max 0.778
_reflns_number_gt 2746
_reflns_number_total 4064
_reflns_threshold_expression 'I > 2\s(I)'
_cod_data_source_file ja6b08236_si_002.cif
_cod_data_source_block cu_dm16425_0m
_cod_original_cell_volume 1324.5(3)
_cod_database_code 4130972
_shelxl_version_number 2014-3
_shelx_space_group_comment
;
The symmetry employed for this shelxl refinement is uniquely defined
by the following loop, which should always be used as a source of
symmetry information in preference to the above space-group names.
They are only intended as comments.
;
_shelx_estimated_absorpt_t_max 0.985
_shelx_estimated_absorpt_t_min 0.950
_olex2_refinement_description
;
1. Fixed Uiso
 At 1.2 times of:
  All C(H) groups, All C(H,H) groups
 At 1.5 times of:
  All C(H,H,H) groups
2.a Secondary CH2 refined with riding coordinates:
 C12(H12A,H12B), C25(H25A,H25B)
2.b Aromatic/amide H refined with riding coordinates:
 C6(H6), C7(H7), C9(H9), C10(H10), C13(H13), C14(H14), C16(H16), C18(H18),
 C19(H19), C20(H20), C21(H21), C23(H23), C24(H24), C27(H27), C28(H28), C29(H29),
  C30(H30), C31(H31)
2.c Idealised Me refined as rotating group:
 C4(H4A,H4B,H4C), C11(H11A,H11B,H11C)
;
_olex2_submission_special_instructions 'No special instructions were received'

loop_
_space_group_symop_operation_xyz
'x, y, z'
'-x, y+1/2, -z'

loop_
_atom_site_label
_atom_site_type_symbol
_atom_site_fract_x
_atom_site_fract_y
_atom_site_fract_z
_atom_site_U_iso_or_equiv
_atom_site_adp_type
_atom_site_occupancy
_atom_site_site_symmetry_order
_atom_site_calc_flag
_atom_site_refinement_flags_posn
O1 O -0.5719(4) -0.7738(6) -0.2387(3) 0.0831(13) Uani 1 1 d .
N1 N -0.3862(4) -0.9720(6) -0.2239(3) 0.0643(12) Uani 1 1 d .
N2 N -0.3515(4) -1.1520(6) -0.2477(3) 0.0639(11) Uani 1 1 d .
C1 C -0.5146(5) -0.9214(7) -0.2469(3) 0.0609(13) Uani 1 1 d .
C2 C -0.5708(5) -1.0880(7) -0.2880(3) 0.0573(12) Uani 1 1 d .
C3 C -0.4533(5) -1.2189(7) -0.2824(3) 0.0592(12) Uani 1 1 d .
C4 C -0.4477(7) -1.4026(8) -0.3186(3) 0.0743(16) Uani 1 1 d .
H4A H -0.5221 -1.4787 -0.3036 0.111 Uiso 1 1 calc GR
H4B H -0.3632 -1.4631 -0.3064 0.111 Uiso 1 1 calc GR
H4C H -0.4543 -1.3847 -0.3692 0.111 Uiso 1 1 calc GR
C5 C -0.2874(7) -0.8657(9) -0.1857(3) 0.0716(15) Uani 1 1 d .
C6 C -0.3141(9) -0.6827(11) -0.1675(4) 0.087(2) Uani 1 1 d .
H6 H -0.3978 -0.6281 -0.1786 0.105 Uiso 1 1 calc R
C7 C -0.2102(11) -0.5817(15) -0.1317(4) 0.111(3) Uani 1 1 d .
H7 H -0.2245 -0.4560 -0.1222 0.133 Uiso 1 1 calc R
C8 C -0.0939(11) -0.658(2) -0.1110(5) 0.132(4) Uani 1 1 d .
C9 C -0.0691(11) -0.847(2) -0.1288(7) 0.151(5) Uani 1 1 d .
H9 H 0.0129 -0.9030 -0.1155 0.181 Uiso 1 1 calc R
C10 C -0.1670(7) -0.9461(16) -0.1655(5) 0.112(3) Uani 1 1 d .
H10 H -0.1509 -1.0702 -0.1769 0.134 Uiso 1 1 calc R
C11 C 0.0199(14) -0.543(3) -0.0701(9) 0.219(9) Uani 1 1 d .
H11A H 0.0341 -0.5944 -0.0233 0.328 Uiso 1 1 calc GR
H11B H -0.0080 -0.4153 -0.0663 0.328 Uiso 1 1 calc GR
H11C H 0.1031 -0.5498 -0.0956 0.328 Uiso 1 1 calc GR
C12 C -0.6055(6) -1.0333(9) -0.3652(3) 0.0668(14) Uani 1 1 d .
H12A H -0.6343 -1.1433 -0.3916 0.080 Uiso 1 1 calc R
H12B H -0.6806 -0.9456 -0.3659 0.080 Uiso 1 1 calc R
C13 C -0.4848(6) -0.9461(8) -0.4011(3) 0.0703(15) Uani 1 1 d .
H13 H -0.4507 -0.8348 -0.3825 0.084 Uiso 1 1 calc R
C14 C -0.4256(6) -1.0164(8) -0.4561(3) 0.0673(14) Uani 1 1 d .
H14 H -0.4624 -1.1269 -0.4739 0.081 Uiso 1 1 calc R
C15 C -0.3067(6) -0.9422(9) -0.4938(3) 0.0698(16) Uani 1 1 d .
C16 C -0.2630(6) -1.0297(9) -0.5512(3) 0.0730(16) Uani 1 1 d .
H16 H -0.3071 -1.1384 -0.5658 0.088 Uiso 1 1 calc R
C17 C -0.1526(7) -0.9651(11) -0.5910(4) 0.085(2) Uani 1 1 d .
C18 C -0.1080(9) -1.0548(17) -0.6520(5) 0.112(3) Uani 1 1 d .
H18 H -0.1506 -1.1646 -0.6667 0.134 Uiso 1 1 calc R
C19 C -0.0071(11) -0.989(2) -0.6897(7) 0.137(4) Uani 1 1 d .
H19 H 0.0213 -1.0520 -0.7299 0.164 Uiso 1 1 calc R
C20 C 0.0547(10) -0.828(3) -0.6695(7) 0.141(5) Uani 1 1 d .
H20 H 0.1230 -0.7802 -0.6976 0.169 Uiso 1 1 calc R
C21 C 0.0217(9) -0.733(2) -0.6104(7) 0.142(5) Uani 1 1 d .
H21 H 0.0702 -0.6270 -0.5969 0.171 Uiso 1 1 calc R
C22 C -0.0878(7) -0.7972(13) -0.5689(4) 0.097(3) Uani 1 1 d .
C23 C -0.1334(8) -0.7089(13) -0.5076(5) 0.103(3) Uani 1 1 d .
H23 H -0.0889 -0.6020 -0.4915 0.123 Uiso 1 1 calc R
C24 C -0.2412(7) -0.7746(11) -0.4707(4) 0.0863(19) Uani 1 1 d .
H24 H -0.2716 -0.7109 -0.4311 0.104 Uiso 1 1 calc R
C25 C -0.6990(5) -1.1591(8) -0.2509(3) 0.0644(13) Uani 1 1 d .
H25A H -0.7691 -1.0643 -0.2553 0.077 Uiso 1 1 calc R
H25B H -0.7319 -1.2691 -0.2759 0.077 Uiso 1 1 calc R
C26 C -0.6801(5) -1.2062(8) -0.1750(3) 0.0635(13) Uani 1 1 d .
C27 C -0.6884(8) -1.0727(13) -0.1221(4) 0.090(2) Uani 1 1 d .
H27 H -0.7103 -0.9508 -0.1348 0.108 Uiso 1 1 calc R
C28 C -0.6655(11) -1.1144(17) -0.0516(5) 0.117(3) Uani 1 1 d .
H28 H -0.6710 -1.0216 -0.0172 0.141 Uiso 1 1 calc R
C29 C -0.6342(9) -1.2944(19) -0.0321(4) 0.112(3) Uani 1 1 d .
H29 H -0.6210 -1.3251 0.0157 0.135 Uiso 1 1 calc R
C30 C -0.6230(9) -1.4247(15) -0.0822(5) 0.108(3) Uani 1 1 d .
H30 H -0.5984 -1.5452 -0.0690 0.129 Uiso 1 1 calc R
C31 C -0.6466(8) -1.3857(10) -0.1525(4) 0.0817(18) Uani 1 1 d .
H31 H -0.6404 -1.4807 -0.1860 0.098 Uiso 1 1 calc R

loop_
_atom_site_aniso_label
_atom_site_aniso_U_11
_atom_site_aniso_U_22
_atom_site_aniso_U_33
_atom_site_aniso_U_23
_atom_site_aniso_U_13
_atom_site_aniso_U_12
O1 0.064(2) 0.053(2) 0.132(4) -0.012(2) 0.001(2) 0.0081(19)
N1 0.048(2) 0.059(3) 0.086(3) -0.007(2) -0.001(2) 0.0026(19)
N2 0.053(2) 0.054(2) 0.085(3) -0.003(2) 0.008(2) 0.0101(19)
C1 0.047(3) 0.054(3) 0.081(3) -0.003(2) 0.003(2) 0.010(2)
C2 0.055(3) 0.047(2) 0.070(3) 0.002(2) 0.006(2) 0.001(2)
C3 0.056(3) 0.047(2) 0.075(3) -0.002(2) 0.010(2) -0.002(2)
C4 0.081(4) 0.056(3) 0.086(4) -0.007(3) 0.013(3) 0.009(3)
C5 0.066(4) 0.078(4) 0.071(3) 0.000(3) 0.004(3) -0.018(3)
C6 0.096(5) 0.085(5) 0.082(4) -0.005(3) -0.002(3) -0.020(4)
C7 0.123(7) 0.116(6) 0.094(5) -0.009(4) 0.004(5) -0.059(6)
C8 0.102(7) 0.179(12) 0.113(6) -0.019(7) -0.009(5) -0.080(8)
C9 0.072(6) 0.206(14) 0.173(10) -0.046(10) -0.017(6) -0.030(7)
C10 0.057(4) 0.138(8) 0.140(7) -0.030(6) -0.016(4) 0.009(5)
C11 0.155(12) 0.31(2) 0.193(13) -0.065(15) -0.020(10) -0.140(15)
C12 0.059(3) 0.072(3) 0.070(3) 0.006(2) 0.005(2) 0.005(2)
C13 0.077(4) 0.059(3) 0.074(3) 0.008(3) -0.005(3) -0.005(3)
C14 0.068(3) 0.061(3) 0.073(3) 0.001(3) -0.004(3) -0.017(3)
C15 0.069(4) 0.068(3) 0.071(3) 0.008(3) -0.014(3) -0.015(3)
C16 0.068(4) 0.068(4) 0.083(4) 0.007(3) 0.001(3) -0.014(3)
C17 0.070(4) 0.103(5) 0.083(4) 0.027(4) -0.009(3) -0.010(4)
C18 0.099(6) 0.132(8) 0.104(6) 0.016(5) 0.021(4) 0.021(5)
C19 0.089(7) 0.176(12) 0.147(9) 0.044(9) 0.033(6) 0.014(7)
C20 0.070(6) 0.228(16) 0.126(8) 0.074(10) 0.022(5) 0.001(7)
C21 0.064(5) 0.197(12) 0.165(10) 0.090(9) -0.023(6) -0.056(6)
C22 0.058(4) 0.127(6) 0.104(5) 0.042(5) -0.013(3) -0.025(4)
C23 0.084(5) 0.115(6) 0.108(5) 0.020(5) -0.030(4) -0.057(5)
C24 0.081(4) 0.091(4) 0.087(4) 0.007(3) -0.012(3) -0.029(4)
C25 0.050(3) 0.064(3) 0.080(3) -0.004(2) 0.007(2) -0.005(2)
C26 0.054(3) 0.063(3) 0.074(3) -0.008(3) 0.012(2) -0.002(2)
C27 0.095(5) 0.091(5) 0.086(4) -0.012(4) 0.025(3) -0.001(4)
C28 0.129(7) 0.140(9) 0.084(5) -0.030(6) 0.025(4) -0.027(7)
C29 0.098(6) 0.169(10) 0.069(4) 0.003(5) 0.007(4) 0.000(6)
C30 0.102(6) 0.122(7) 0.100(6) 0.020(5) 0.013(4) 0.022(5)
C31 0.089(5) 0.067(4) 0.090(4) 0.003(3) 0.020(3) 0.010(3)

loop_
_atom_type_symbol
_atom_type_description
_atom_type_scat_dispersion_real
_atom_type_scat_dispersion_imag
_atom_type_scat_source
C C 0.0181 0.0091 'International Tables Vol C Tables 4.2.6.8 and 6.1.1.4'
H H 0.0000 0.0000 'International Tables Vol C Tables 4.2.6.8 and 6.1.1.4'
N N 0.0311 0.0180 'International Tables Vol C Tables 4.2.6.8 and 6.1.1.4'
O O 0.0492 0.0322 'International Tables Vol C Tables 4.2.6.8 and 6.1.1.4'

loop_
_geom_angle_atom_site_label_1
_geom_angle_atom_site_label_2
_geom_angle_atom_site_label_3
_geom_angle
N2 N1 C5 118.9(5)
C1 N1 N2 111.7(4)
C1 N1 C5 129.2(5)
C3 N2 N1 108.2(4)
O1 C1 N1 128.2(5)
O1 C1 C2 126.0(5)
N1 C1 C2 105.8(4)
C1 C2 C12 110.5(4)
C1 C2 C25 108.7(5)
C3 C2 C1 100.8(4)
C3 C2 C12 112.5(4)
C3 C2 C25 113.6(4)
C12 C2 C25 110.4(4)
N2 C3 C2 113.4(4)
N2 C3 C4 122.1(5)
C4 C3 C2 124.3(5)
C3 C4 H4A 109.5
C3 C4 H4B 109.5
C3 C4 H4C 109.5
H4A C4 H4B 109.5
H4A C4 H4C 109.5
H4B C4 H4C 109.5
C6 C5 N1 120.2(6)
C10 C5 N1 119.6(7)
C10 C5 C6 120.2(7)
C5 C6 H6 121.1
C5 C6 C7 117.7(9)
C7 C6 H6 121.1
C6 C7 H7 118.6
C8 C7 C6 122.8(11)
C8 C7 H7 118.6
C7 C8 C9 118.6(8)
C7 C8 C11 122.1(14)
C9 C8 C11 119.3(13)
C8 C9 H9 120.2
C10 C9 C8 119.5(11)
C10 C9 H9 120.2
C5 C10 C9 121.0(11)
C5 C10 H10 119.5
C9 C10 H10 119.5
C8 C11 H11A 109.5
C8 C11 H11B 109.5
C8 C11 H11C 109.5
H11A C11 H11B 109.5
H11A C11 H11C 109.5
H11B C11 H11C 109.5
C2 C12 H12A 109.3
C2 C12 H12B 109.3
H12A C12 H12B 108.0
C13 C12 C2 111.6(4)
C13 C12 H12A 109.3
C13 C12 H12B 109.3
C12 C13 H13 117.8
C14 C13 C12 124.4(5)
C14 C13 H13 117.8
C13 C14 H14 116.0
C13 C14 C15 128.0(5)
C15 C14 H14 116.0
C16 C15 C14 119.6(5)
C16 C15 C24 119.5(7)
C24 C15 C14 120.8(7)
C15 C16 H16 118.5
C15 C16 C17 123.0(6)
C17 C16 H16 118.5
C16 C17 C22 117.9(8)
C18 C17 C16 123.1(8)
C18 C17 C22 118.9(8)
C17 C18 H18 119.0
C19 C18 C17 122.1(12)
C19 C18 H18 119.0
C18 C19 H19 120.2
C18 C19 C20 119.5(14)
C20 C19 H19 120.2
C19 C20 H20 118.5
C21 C20 C19 123.0(11)
C21 C20 H20 118.5
C20 C21 H21 120.3
C20 C21 C22 119.4(12)
C22 C21 H21 120.3
C17 C22 C21 117.0(11)
C23 C22 C17 118.3(7)
C23 C22 C21 124.6(10)
C22 C23 H23 119.0
C24 C23 C22 122.1(7)
C24 C23 H23 119.0
C15 C24 H24 120.4
C23 C24 C15 119.2(8)
C23 C24 H24 120.4
C2 C25 H25A 108.4
C2 C25 H25B 108.4
H25A C25 H25B 107.5
C26 C25 C2 115.4(4)
C26 C25 H25A 108.4
C26 C25 H25B 108.4
C27 C26 C25 121.9(6)
C27 C26 C31 116.1(6)
C31 C26 C25 121.9(5)
C26 C27 H27 118.9
C28 C27 C26 122.1(9)
C28 C27 H27 118.9
C27 C28 H28 120.3
C27 C28 C29 119.5(8)
C29 C28 H28 120.3
C28 C29 H29 120.3
C30 C29 C28 119.4(8)
C30 C29 H29 120.3
C29 C30 H30 119.1
C29 C30 C31 121.7(9)
C31 C30 H30 119.1
C26 C31 H31 119.4
C30 C31 C26 121.1(7)
C30 C31 H31 119.4

loop_
_geom_bond_atom_site_label_1
_geom_bond_atom_site_label_2
_geom_bond_distance
O1 C1 1.211(7)
N1 N2 1.412(6)
N1 C1 1.371(6)
N1 C5 1.417(7)
N2 C3 1.274(7)
C1 C2 1.519(7)
C2 C3 1.490(7)
C2 C12 1.533(8)
C2 C25 1.543(7)
C3 C4 1.484(8)
C4 H4A 0.9600
C4 H4B 0.9600
C4 H4C 0.9600
C5 C6 1.384(11)
C5 C10 1.361(10)
C6 H6 0.9300
C6 C7 1.410(11)
C7 H7 0.9300
C7 C8 1.316(17)
C8 C9 1.421(19)
C8 C11 1.572(11)
C9 H9 0.9300
C9 C10 1.369(13)
C10 H10 0.9300
C11 H11A 0.9600
C11 H11B 0.9600
C11 H11C 0.9600
C12 H12A 0.9700
C12 H12B 0.9700
C12 C13 1.515(9)
C13 H13 0.9300
C13 C14 1.301(9)
C14 H14 0.9300
C14 C15 1.481(9)
C15 C16 1.328(10)
C15 C24 1.426(9)
C16 H16 0.9300
C16 C17 1.412(10)
C17 C18 1.395(13)
C17 C22 1.419(12)
C18 H18 0.9300
C18 C19 1.322(14)
C19 H19 0.9300
C19 C20 1.35(2)
C20 H20 0.9300
C20 C21 1.35(2)
C21 H21 0.9300
C21 C22 1.422(12)
C22 C23 1.399(14)
C23 H23 0.9300
C23 C24 1.364(11)
C24 H24 0.9300
C25 H25A 0.9700
C25 H25B 0.9700
C25 C26 1.472(8)
C26 C27 1.384(10)
C26 C31 1.392(9)
C27 H27 0.9300
C27 C28 1.372(13)
C28 H28 0.9300
C28 C29 1.375(16)
C29 H29 0.9300
C29 C30 1.334(15)
C30 H30 0.9300
C30 C31 1.364(11)
C31 H31 0.9300

loop_
_geom_torsion_atom_site_label_1
_geom_torsion_atom_site_label_2
_geom_torsion_atom_site_label_3
_geom_torsion_atom_site_label_4
_geom_torsion
O1 C1 C2 C3 177.1(6)
O1 C1 C2 C12 57.9(8)
O1 C1 C2 C25 -63.3(8)
N1 N2 C3 C2 1.5(7)
N1 N2 C3 C4 176.2(5)
N1 C1 C2 C3 -0.9(6)
N1 C1 C2 C12 -120.0(5)
N1 C1 C2 C25 118.8(5)
N1 C5 C6 C7 -177.8(6)
N1 C5 C10 C9 179.7(10)
N2 N1 C1 O1 -176.1(6)
N2 N1 C1 C2 1.8(6)
N2 N1 C5 C6 173.9(6)
N2 N1 C5 C10 -7.5(9)
C1 N1 N2 C3 -2.1(7)
C1 N1 C5 C6 -1.2(10)
C1 N1 C5 C10 177.4(7)
C1 C2 C3 N2 -0.4(6)
C1 C2 C3 C4 -175.0(6)
C1 C2 C12 C13 54.5(6)
C1 C2 C25 C26 -55.4(6)
C2 C12 C13 C14 117.2(6)
C2 C25 C26 C27 85.0(7)
C2 C25 C26 C31 -92.0(7)
C3 C2 C12 C13 -57.4(6)
C3 C2 C25 C26 55.9(6)
C5 N1 N2 C3 -178.1(5)
C5 N1 C1 O1 -0.6(11)
C5 N1 C1 C2 177.2(5)
C5 C6 C7 C8 -4.6(13)
C6 C5 C10 C9 -1.7(15)
C6 C7 C8 C9 3.3(16)
C6 C7 C8 C11 -179.1(10)
C7 C8 C9 C10 -1.1(19)
C8 C9 C10 C5 0.4(19)
C10 C5 C6 C7 3.6(11)
C11 C8 C9 C10 -178.8(12)
C12 C2 C3 N2 117.3(6)
C12 C2 C3 C4 -57.3(7)
C12 C2 C25 C26 -176.7(5)
C12 C13 C14 C15 -179.2(5)
C13 C14 C15 C16 -177.4(6)
C13 C14 C15 C24 0.6(9)
C14 C15 C16 C17 178.4(5)
C14 C15 C24 C23 -178.9(6)
C15 C16 C17 C18 -178.8(6)
C15 C16 C17 C22 -1.1(9)
C16 C15 C24 C23 -0.9(9)
C16 C17 C18 C19 177.9(8)
C16 C17 C22 C21 -179.1(6)
C16 C17 C22 C23 2.3(10)
C17 C18 C19 C20 -0.8(15)
C17 C22 C23 C24 -3.0(11)
C18 C17 C22 C21 -1.3(10)
C18 C17 C22 C23 -179.9(7)
C18 C19 C20 C21 2.6(17)
C19 C20 C21 C22 -3.7(17)
C20 C21 C22 C17 2.9(13)
C20 C21 C22 C23 -178.5(9)
C21 C22 C23 C24 178.5(7)
C22 C17 C18 C19 0.2(13)
C22 C23 C24 C15 2.2(11)
C24 C15 C16 C17 0.4(10)
C25 C2 C3 N2 -116.5(5)
C25 C2 C3 C4 69.0(7)
C25 C2 C12 C13 174.7(5)
C25 C26 C27 C28 -177.3(7)
C25 C26 C31 C30 176.8(7)
C26 C27 C28 C29 -0.6(14)
C27 C26 C31 C30 -0.4(10)
C27 C28 C29 C30 1.8(15)
C28 C29 C30 C31 -2.5(15)
C29 C30 C31 C26 1.8(13)
C31 C26 C27 C28 -0.1(11)
